data_7714552
loop_
_publ_author_name
'Zou, Haiyan'
'Wang, Ziqian'
'Guo, Dianjun'
'Zhang, Lijun'
'Wang, Shaowu'
'Zhu, Xiancui'

_publ_section_title
;
 Synthesis and catalytic activity of tetradentate &#x3b2;-diketiminato
 rare-earth metal monoalkyl complexes in tandem Oppenauer oxidation and
 cross-aldol condensation.
;
_journal_issue 1
_journal_name_full 'Dalton transactions (Cambridge, England : 2003)'
_journal_page_first 267
_journal_page_last 275
_journal_paper_doi 10.1039/d3dt03374k
_journal_volume 53
_journal_year 2023
_chemical_formula_moiety '1(C34 H50 Lu N3 O Si)'
_chemical_formula_sum 'C34 H50 Lu N3 O Si'
_chemical_formula_weight 719.83
_space_group_crystal_system monoclinic
_space_group_IT_number 15
_space_group_name_Hall '-C 2yc'
_space_group_name_H-M_alt 'C 1 2/c 1'
_atom_sites_solution_hydrogens mixed
_audit_creation_date 2023-09-21
_audit_creation_method
;
Olex2 1.3
(compiled 2020.11.12 svn.r5f609507 for OlexSys, GUI svn.r6408)
;
_audit_update_record
;
2023-09-22 deposited with the CCDC.	2023-11-20 downloaded from the CCDC.
;
_cell_angle_alpha 90
_cell_angle_beta 129.875(3)
_cell_angle_gamma 90
_cell_formula_units_Z 16
_cell_length_a 35.237(9)
_cell_length_b 22.966(6)
_cell_length_c 23.494(6)
_cell_measurement_reflns_used 9918
_cell_measurement_temperature 293.15
_cell_measurement_theta_max 21.97
_cell_measurement_theta_min 2.26
_cell_volume 14591(7)
_computing_cell_refinement 'SAINT v8.37A (Bruker, 2015)'
_computing_data_collection 'Bruker SMART APEX II diffractometer'
_computing_data_reduction 'SAINT v8.37A (Bruker, 2015)'
_computing_molecular_graphics 'Olex2 1.3 (Dolomanov et al., 2009)'
_computing_publication_material 'Olex2 1.3 (Dolomanov et al., 2009)'
_computing_structure_refinement 'SHELXL 2018/3 (Sheldrick, 2015)'
_computing_structure_solution 'SHELXT 2018/2 (Sheldrick, 2018)'
_diffrn_ambient_temperature 293.15
_diffrn_detector_area_resol_mean 7.9
_diffrn_detector_type 'CCD area detector'
_diffrn_measured_fraction_theta_full 0.997
_diffrn_measured_fraction_theta_max 0.980
_diffrn_measurement_device 'three-circle diffractometer'
_diffrn_measurement_device_type 'Bruker APEX-II CCD'
_diffrn_measurement_method '\f and \w scans'
_diffrn_radiation_type MoK\a
_diffrn_radiation_wavelength 0.71073
_diffrn_reflns_av_R_equivalents 0.1559
_diffrn_reflns_av_unetI/netI 0.1406
_diffrn_reflns_Laue_measured_fraction_full 0.997
_diffrn_reflns_Laue_measured_fraction_max 0.980
_diffrn_reflns_limit_h_max 45
_diffrn_reflns_limit_h_min -45
_diffrn_reflns_limit_k_max 29
_diffrn_reflns_limit_k_min -28
_diffrn_reflns_limit_l_max 30
_diffrn_reflns_limit_l_min -30
_diffrn_reflns_number 81424
_diffrn_reflns_point_group_measured_fraction_full 0.997
_diffrn_reflns_point_group_measured_fraction_max 0.980
_diffrn_reflns_theta_full 25.242
_diffrn_reflns_theta_max 27.613
_diffrn_reflns_theta_min 1.163
_diffrn_standards_number 0
_exptl_absorpt_coefficient_mu 2.766
_exptl_absorpt_correction_T_max 0.7456
_exptl_absorpt_correction_T_min 0.2923
_exptl_absorpt_correction_type none
_exptl_absorpt_process_details
'SADABS-2016/2 (Bruker,2016/2) was used for absorption correction. wR2(int) was 0.1606 before and 0.1067 after correction. The Ratio of minimum to maximum transmission is 0.3920. The \l/2 correction factor is Not present.'
_exptl_crystal_colour colourless
_exptl_crystal_colour_primary colourless
_exptl_crystal_density_diffrn 1.311
_exptl_crystal_description block
_exptl_crystal_F_000 5888
_exptl_crystal_size_max 0.15
_exptl_crystal_size_mid 0.13
_exptl_crystal_size_min 0.12
_refine_diff_density_max 3.391
_refine_diff_density_min -1.735
_refine_diff_density_rms 0.156
_refine_ls_extinction_method none
_refine_ls_goodness_of_fit_ref 0.991
_refine_ls_hydrogen_treatment constr
_refine_ls_matrix_type full
_refine_ls_number_parameters 766
_refine_ls_number_reflns 16616
_refine_ls_number_restraints 286
_refine_ls_restrained_S_all 0.986
_refine_ls_R_factor_all 0.1597
_refine_ls_R_factor_gt 0.0761
_refine_ls_shift/su_max 0.002
_refine_ls_shift/su_mean 0.000
_refine_ls_structure_factor_coef Fsqd
_refine_ls_weighting_details 'w=1/[\s^2^(Fo^2^)+(0.1188P)^2^] where P=(Fo^2^+2Fc^2^)/3'
_refine_ls_weighting_scheme calc
_refine_ls_wR_factor_gt 0.1948
_refine_ls_wR_factor_ref 0.2396
_reflns_Friedel_coverage 0.000
_reflns_number_gt 7919
_reflns_number_total 16616
_reflns_threshold_expression 'I > 2\s(I)'
_cod_data_source_file d3dt03374k2.cif
_cod_data_source_block 2d
_cod_depositor_comments 'Adding full bibliography for 7714545--7714552.cif.'
_cod_original_cell_volume 14592(6)
_cod_database_code 7714552
_shelx_shelxl_version_number 2018/3
_shelx_space_group_comment
;
The symmetry employed for this shelxl refinement is uniquely defined
by the following loop, which should always be used as a source of
symmetry information in preference to the above space-group names.
They are only intended as comments.
;
_shelx_estimated_absorpt_t_max 0.733
_shelx_estimated_absorpt_t_min 0.682
_olex2_refinement_description
;
1. Fixed Uiso
 At 1.2 times of:
  All C(H) groups, All C(H,H) groups
 At 1.5 times of:
  All C(H,H,H) groups
2. Restrained distances
 C60A-C28 = C29-C28 = C61A-C28 = C30-C28
 1.54 with sigma of 0.01
 C61A-C60A = C29-C30
 2.515 with sigma of 0.02
 Si1A-C32A \\sim Si1A-C36 \\sim Si1A-C34A \\sim Si1A-C38 \\sim Si1A-C31A \\sim
Si1A-C37
 with sigma of 0.02
 C34A-C32A \\sim C34A-C31A \\sim C32A-C31A
 with sigma of 0.02
 C36-C37 \\sim C36-C38 \\sim C37-C38
 with sigma of 0.02
 O1A-C11A \\sim O1A-C35
 with sigma of 0.02
3. Restrained planarity
 C5, C4, C3, C8, C7, C6, C2, N3
 with sigma of 0.1
4. Rigid bond restraints
 C28A, C29A
 with sigma for 1-2 distances of 0.001 and sigma for 1-3 distances of 0.002
5. Uiso/Uaniso restraints and constraints
Si1A \\sim C34A \\sim C32A \\sim C31A \\sim C36 \\sim C38 \\sim C37: within 2A
with sigma of 0.01 and sigma for terminal atoms of 0.02 within 2A
C6 \\sim C7 \\sim C8 \\sim C3 \\sim C4 \\sim C5: within 2A with sigma of 0.01
and sigma for terminal atoms of 0.02 within 2A
C11A \\sim C35 \\sim O1A: within 2A with sigma of 0.01 and sigma for terminal
atoms of 0.02 within 2A
C28 \\sim C29 \\sim C30 \\sim C60A \\sim C61A: within 2A with sigma of 0.01 and
sigma for terminal atoms of 0.02 within 2A
6. Rigid body (RIGU) restrains
 Si1A, C34A, C32A, C31A, C36, C38, C37
 with sigma for 1-2 distances of 0.01 and sigma for 1-3 distances of 0.02
 C6, C7, C8, C3, C4, C5, N3, C2
 with sigma for 1-2 distances of 0.01 and sigma for 1-3 distances of 0.02
 O1A, C35, C11A
 with sigma for 1-2 distances of 0.01 and sigma for 1-3 distances of 0.02
 C28, C29, C30, C60A, C61A
 with sigma for 1-2 distances of 0.01 and sigma for 1-3 distances of 0.02
7. Others
 Sof(C36)=Sof(H36A)=Sof(H36B)=Sof(H36C)=Sof(C38)=Sof(H38A)=Sof(H38B)=Sof(H38C)=
 Sof(C37)=Sof(H37A)=Sof(H37B)=Sof(H37C)=1-FVAR(1)
 Sof(C34A)=Sof(H34A)=Sof(H34B)=Sof(H34C)=Sof(C32A)=Sof(H32A)=Sof(H32B)=
 Sof(H32C)=Sof(C31A)=Sof(H31A)=Sof(H31B)=Sof(H31C)=FVAR(1)
 Sof(C35)=Sof(H35A)=Sof(H35B)=Sof(H35C)=1-FVAR(2)
 Sof(C11A)=Sof(H11A)=Sof(H11B)=Sof(H11C)=FVAR(2)
 Sof(H28B)=Sof(C60A)=Sof(H60A)=Sof(H60B)=Sof(H60C)=Sof(C61A)=Sof(H61A)=
 Sof(H61B)=Sof(H61C)=1-FVAR(3)
 Sof(H28)=Sof(C29)=Sof(H29D)=Sof(H29E)=Sof(H29F)=Sof(C30)=Sof(H30D)=Sof(H30E)=
 Sof(H30F)=FVAR(3)
8.a Riding coordinates:
 C31A(H31A,H31B,H31C), C38(H38A,H38B,H38C)
8.b Ternary CH refined with riding coordinates:
 C25A(H25A), C28A(H28A), C28(H28), C28(H28B), C25(H25)
8.c Secondary CH2 refined with riding coordinates:
 C9A(H9AA,H9AB), C10A(H10A,H10B), C12A(H12A,H12B), C13A(H13A,H13B), C33A(H33A,
 H33B), C9(H9A,H9B), C10(H10C,H10D), C12(H12C,H12D), C13(H13C,H13D), C33(H33C,
 H33D)
8.d Aromatic/amide H refined with riding coordinates:
 C4A(H4A), C5A(H5A), C6A(H6A), C7A(H7A), C15A(H15A), C23A(H23A), C22A(H22A),
 C21A(H21A), C15(H15), C21(H21), C22(H22), C23(H23), C6(H6), C5(H5), C4(H4),
 C7(H7)
8.e Fitted hexagon refined as free rotating group:
 C19A(C24A,C23A,C22A,C21A,C20A), C19(C20,C21,C22,C23,C24), C6(C5,C4,C3,C8,C7)
8.f Idealised Me refined as rotating group:
 C11A(H11A,H11B,H11C), C18A(H18A,H18B,H18C), C17A(H17A,H17B,H17C), C26A(H26A,
 H26B,H26C), C27A(H27A,H27B,H27C), C29A(H29A,H29B,H29C), C30A(H30A,H30B,H30C),
 C34A(H34A,H34B,H34C), C32A(H32A,H32B,H32C), C11(H11D,H11E,H11F), C17(H17D,H17E,
 H17F), C18(H18D,H18E,H18F), C29(H29D,H29E,H29F), C30(H30D,H30E,H30F), C26(H26D,
 H26E,H26F), C27(H27D,H27E,H27F), C31(H31D,H31E,H31F), C32(H32D,H32E,H32F),
 C34(H34D,H34E,H34F), C36(H36A,H36B,H36C), C37(H37A,H37B,H37C), C35(H35A,H35B,
 H35C), C60A(H60A,H60B,H60C), C61A(H61A,H61B,H61C)
;
_smtbx_masks_void_probe_radius 1.2
_smtbx_masks_void_truncation_radius 1.2
_olex2_submission_special_instructions 'No special instructions were received'

loop_
_space_group_symop_operation_xyz
'x, y, z'
'-x, y, -z+1/2'
'x+1/2, y+1/2, z'
'-x+1/2, y+1/2, -z+1/2'
'-x, -y, -z'
'x, -y, z-1/2'
'-x+1/2, -y+1/2, -z'
'x+1/2, -y+1/2, z-1/2'

loop_
_atom_site_label
_atom_site_type_symbol
_atom_site_fract_x
_atom_site_fract_y
_atom_site_fract_z
_atom_site_U_iso_or_equiv
_atom_site_adp_type
_atom_site_occupancy
_atom_site_site_symmetry_order
_atom_site_calc_flag
_atom_site_refinement_flags_posn
_atom_site_refinement_flags_adp
_atom_site_refinement_flags_occupancy
_atom_site_disorder_assembly
_atom_site_disorder_group
Lu1A Lu 0.64694(2) 0.55430(2) 0.92098(3) 0.06477(18) Uani 1 1 d . . . . .
Lu1 Lu 0.54964(2) 0.83195(2) 1.15024(2) 0.05561(17) Uani 1 1 d . . . . .
Si1A Si 0.63755(18) 0.64051(19) 0.7769(2) 0.1060(13) Uani 1 1 d D U . . .
Si1 Si 0.44787(13) 0.93840(15) 1.0786(2) 0.0735(9) Uani 1 1 d . . . . .
O1A O 0.5737(3) 0.5420(4) 0.9012(5) 0.085(2) Uani 1 1 d D U . . .
O1 O 0.5953(3) 0.8092(4) 1.2750(4) 0.074(2) Uani 1 1 d . . . . .
N3A N 0.6101(3) 0.4170(5) 0.9213(5) 0.074(3) Uani 1 1 d . . . . .
N1A N 0.7217(3) 0.5336(4) 0.9551(5) 0.068(2) Uani 1 1 d . . . . .
N2A N 0.6947(3) 0.6105(4) 1.0258(4) 0.059(2) Uani 1 1 d . . . . .
N3 N 0.5603(3) 0.6901(4) 1.1999(5) 0.069(2) Uani 1 1 d . . . . .
N1 N 0.5117(3) 0.8215(3) 1.0286(4) 0.058(2) Uani 1 1 d . . . . .
N2 N 0.6082(3) 0.8732(4) 1.1486(4) 0.055(2) Uani 1 1 d . . . . .
C1A C 0.6403(4) 0.4520(5) 0.9160(6) 0.069(3) Uani 1 1 d . . . . .
C2A C 0.6791(4) 0.4134(5) 0.9378(6) 0.066(3) Uani 1 1 d . . . . .
C3A C 0.6716(5) 0.3576(5) 0.9562(6) 0.077(3) Uani 1 1 d . . . . .
C4A C 0.6979(5) 0.3055(6) 0.9834(7) 0.088(4) Uani 1 1 d . . . . .
H4A H 0.727625 0.302383 0.992191 0.106 Uiso 1 1 calc R U . . .
C5A C 0.6809(7) 0.2585(6) 0.9976(8) 0.109(5) Uani 1 1 d . . . . .
H5A H 0.697070 0.222786 1.012024 0.130 Uiso 1 1 calc R U . . .
C6A C 0.6386(7) 0.2668(6) 0.9895(9) 0.106(5) Uani 1 1 d . . . . .
H6A H 0.628783 0.236794 1.004072 0.128 Uiso 1 1 calc R U . . .
C7A C 0.6109(5) 0.3158(6) 0.9616(7) 0.086(4) Uani 1 1 d . . . . .
H7A H 0.581263 0.317718 0.953053 0.103 Uiso 1 1 calc R U . . .
C8A C 0.6272(5) 0.3629(5) 0.9460(7) 0.076(3) Uani 1 1 d . . . . .
C9A C 0.5628(6) 0.4378(7) 0.9007(9) 0.108(5) Uani 1 1 d . . . . .
H9AA H 0.567577 0.445981 0.945410 0.130 Uiso 1 1 calc R U . . .
H9AB H 0.538150 0.407230 0.873802 0.130 Uiso 1 1 calc R U . . .
C10A C 0.5444(4) 0.4911(7) 0.8540(8) 0.101(5) Uani 1 1 d . . . . .
H10A H 0.547351 0.486599 0.815933 0.121 Uiso 1 1 calc R U . . .
H10B H 0.509729 0.497016 0.829732 0.121 Uiso 1 1 calc R U . . .
C11A C 0.5502(13) 0.567(2) 0.930(3) 0.089(7) Uani 0.58(9) 1 d D U P A 1
H11A H 0.560072 0.607058 0.943571 0.134 Uiso 0.58(9) 1 calc R U P A 1
H11B H 0.560428 0.545536 0.972816 0.134 Uiso 0.58(9) 1 calc R U P A 1
H11C H 0.514891 0.565027 0.892396 0.134 Uiso 0.58(9) 1 calc R U P A 1
C12A C 0.7214(4) 0.4275(5) 0.9372(8) 0.083(4) Uani 1 1 d . . . . .
H12A H 0.752619 0.424344 0.987217 0.099 Uiso 1 1 calc R U . . .
H12B H 0.721417 0.399176 0.906630 0.099 Uiso 1 1 calc R U . . .
C13A C 0.7169(5) 0.4877(5) 0.9079(8) 0.085(4) Uani 1 1 d . . . . .
H13A H 0.742310 0.492844 0.903604 0.102 Uiso 1 1 calc R U . . .
H13B H 0.685034 0.491386 0.858659 0.102 Uiso 1 1 calc R U . . .
C18A C 0.8110(4) 0.5400(6) 1.0178(8) 0.093(4) Uani 1 1 d . . . . .
H18A H 0.802392 0.537248 0.969912 0.139 Uiso 1 1 calc R U . . .
H18B H 0.823508 0.503174 1.042676 0.139 Uiso 1 1 calc R U . . .
H18C H 0.835950 0.569338 1.046635 0.139 Uiso 1 1 calc R U . . .
C14A C 0.7656(4) 0.5562(5) 1.0083(7) 0.071(3) Uani 1 1 d . . . . .
C15A C 0.7745(4) 0.5980(5) 1.0600(7) 0.072(3) Uani 1 1 d . . . . .
H15A H 0.806909 0.611418 1.093207 0.086 Uiso 1 1 calc R U . . .
C16A C 0.7430(4) 0.6216(5) 1.0687(6) 0.068(3) Uani 1 1 d . . . . .
C17A C 0.7657(5) 0.6617(5) 1.1347(8) 0.091(4) Uani 1 1 d . . . . .
H17A H 0.753184 0.651882 1.159612 0.137 Uiso 1 1 calc R U . . .
H17B H 0.757383 0.701310 1.117884 0.137 Uiso 1 1 calc R U . . .
H17C H 0.801042 0.657248 1.168341 0.137 Uiso 1 1 calc R U . . .
C19A C 0.6668(2) 0.6357(3) 1.0449(4) 0.063(3) Uani 1 1 d G . . . .
C24A C 0.6657(3) 0.6082(3) 1.0965(4) 0.074(3) Uani 1 1 d G . . . .
C23A C 0.6384(3) 0.6320(4) 1.1146(4) 0.101(4) Uani 1 1 d G . . . .
H23A H 0.637605 0.613546 1.149083 0.121 Uiso 1 1 calc R U . . .
C22A C 0.6122(3) 0.6834(4) 1.0811(6) 0.109(5) Uani 1 1 d G . . . .
H22A H 0.593894 0.699310 1.093229 0.130 Uiso 1 1 calc R U . . .
C21A C 0.6133(3) 0.7109(3) 1.0296(5) 0.103(5) Uani 1 1 d G . . . .
H21A H 0.595793 0.745321 1.007174 0.124 Uiso 1 1 calc R U . . .
C20A C 0.6406(3) 0.6871(3) 1.0115(4) 0.078(3) Uani 1 1 d G . . . .
C25A C 0.6943(5) 0.5516(6) 1.1357(8) 0.086(4) Uani 1 1 d . . . . .
H25A H 0.718888 0.546624 1.129061 0.104 Uiso 1 1 calc R U . . .
C26A C 0.7212(5) 0.5524(7) 1.2177(9) 0.113(5) Uani 1 1 d . . . . .
H26A H 0.697644 0.551608 1.225546 0.170 Uiso 1 1 calc R U . . .
H26B H 0.740776 0.587177 1.239114 0.170 Uiso 1 1 calc R U . . .
H26C H 0.742378 0.518943 1.240603 0.170 Uiso 1 1 calc R U . . .
C27A C 0.6580(5) 0.4994(6) 1.0980(8) 0.102(4) Uani 1 1 d . . . . .
H27A H 0.643365 0.497596 1.046761 0.154 Uiso 1 1 calc R U . . .
H27B H 0.632523 0.504427 1.101543 0.154 Uiso 1 1 calc R U . . .
H27C H 0.675637 0.463948 1.122408 0.154 Uiso 1 1 calc R U . . .
C28A C 0.6387(6) 0.7177(6) 0.9527(8) 0.107(4) Uani 1 1 d . U . . .
H28A H 0.651706 0.690670 0.936619 0.128 Uiso 1 1 calc R U . . .
C29A C 0.6715(9) 0.7714(8) 0.9837(13) 0.179(9) Uani 1 1 d . U . . .
H29A H 0.705174 0.760091 1.022851 0.269 Uiso 1 1 calc R U . . .
H29B H 0.660975 0.797761 1.002896 0.269 Uiso 1 1 calc R U . . .
H29C H 0.669085 0.790230 0.945037 0.269 Uiso 1 1 calc R U . . .
C30A C 0.5881(7) 0.7378(10) 0.8836(11) 0.181(10) Uani 1 1 d . . . . .
H30A H 0.566108 0.741017 0.894489 0.271 Uiso 1 1 calc R U . . .
H30B H 0.575022 0.710030 0.844499 0.271 Uiso 1 1 calc R U . . .
H30C H 0.591089 0.775053 0.868325 0.271 Uiso 1 1 calc R U . . .
C33A C 0.6082(4) 0.5986(6) 0.8066(7) 0.090(4) Uani 1 1 d . . . . .
H33A H 0.589703 0.567902 0.770163 0.108 Uiso 1 1 calc R U . . .
H33B H 0.583739 0.624585 0.799553 0.108 Uiso 1 1 calc R U . . .
C34A C 0.6760(12) 0.7011(11) 0.8445(17) 0.123(10) Uani 0.413(16) 1 d D U P B 1
H34A H 0.674815 0.699483 0.884147 0.184 Uiso 0.413(16) 1 calc R U P B 1
H34B H 0.663259 0.737921 0.819523 0.184 Uiso 0.413(16) 1 calc R U P B 1
H34C H 0.709648 0.696986 0.864361 0.184 Uiso 0.413(16) 1 calc R U P B 1
C32A C 0.6784(12) 0.5881(13) 0.7717(19) 0.108(8) Uani 0.413(16) 1 d D U P B 1
H32A H 0.658334 0.557332 0.737309 0.162 Uiso 0.413(16) 1 calc R U P B 1
H32B H 0.703777 0.571924 0.819901 0.162 Uiso 0.413(16) 1 calc R U P B 1
H32C H 0.693420 0.609247 0.755362 0.162 Uiso 0.413(16) 1 calc R U P B 1
C31A C 0.5851(13) 0.6682(16) 0.6796(12) 0.166(13) Uani 0.413(16) 1 d D U P B 1
H31A H 0.557675 0.680142 0.676276 0.250 Uiso 0.413(16) 1 d R U P B 1
H31B H 0.574925 0.637212 0.644946 0.250 Uiso 0.413(16) 1 d R U P B 1
H31C H 0.596415 0.700562 0.668066 0.250 Uiso 0.413(16) 1 d R U P B 1
C1 C 0.5343(4) 0.7310(5) 1.1411(6) 0.059(3) Uani 1 1 d . . . . .
C2 C 0.5111(4) 0.6984(5) 1.0774(6) 0.063(3) Uani 1 1 d . . . . .
C9 C 0.5863(5) 0.7025(6) 1.2769(8) 0.101(5) Uani 1 1 d . . . . .
H9A H 0.621577 0.699555 1.304139 0.121 Uiso 1 1 calc R U . . .
H9B H 0.577442 0.673513 1.296729 0.121 Uiso 1 1 calc R U . . .
C10 C 0.5744(5) 0.7627(7) 1.2885(7) 0.100(5) Uani 1 1 d . . . . .
H10C H 0.538788 0.767431 1.255621 0.120 Uiso 1 1 calc R U . . .
H10D H 0.586818 0.765663 1.339059 0.120 Uiso 1 1 calc R U . . .
C11 C 0.6272(7) 0.8437(6) 1.3377(8) 0.119(6) Uani 1 1 d . . . . .
H11D H 0.608590 0.864532 1.348014 0.179 Uiso 1 1 calc R U . . .
H11E H 0.643659 0.870846 1.328964 0.179 Uiso 1 1 calc R U . . .
H11F H 0.651241 0.819400 1.379231 0.179 Uiso 1 1 calc R U . . .
C12 C 0.4783(4) 0.7208(5) 0.9992(6) 0.069(3) Uani 1 1 d . . . . .
H12C H 0.447078 0.700069 0.970166 0.083 Uiso 1 1 calc R U . . .
H12D H 0.493788 0.712906 0.977587 0.083 Uiso 1 1 calc R U . . .
C13 C 0.4684(4) 0.7861(5) 0.9947(6) 0.063(3) Uani 1 1 d . . . . .
H13C H 0.443946 0.797118 0.942985 0.076 Uiso 1 1 calc R U . . .
H13D H 0.454584 0.794049 1.018676 0.076 Uiso 1 1 calc R U . . .
C17 C 0.4895(5) 0.8293(5) 0.9049(6) 0.080(3) Uani 1 1 d . . . . .
H17D H 0.461318 0.854526 0.881288 0.119 Uiso 1 1 calc R U . . .
H17E H 0.478667 0.789496 0.894424 0.119 Uiso 1 1 calc R U . . .
H17F H 0.506457 0.837593 0.886235 0.119 Uiso 1 1 calc R U . . .
C14 C 0.5247(4) 0.8395(4) 0.9892(6) 0.057(3) Uani 1 1 d . . . . .
C15 C 0.5682(4) 0.8697(4) 1.0190(6) 0.060(3) Uani 1 1 d . . . . .
H15 H 0.572096 0.881556 0.985220 0.072 Uiso 1 1 calc R U . . .
C16 C 0.6061(4) 0.8842(4) 1.0919(6) 0.056(2) Uani 1 1 d . . . . .
C18 C 0.6497(4) 0.9141(6) 1.1057(7) 0.081(3) Uani 1 1 d . . . . .
H18D H 0.679784 0.895320 1.146121 0.122 Uiso 1 1 calc R U . . .
H18E H 0.650563 0.954274 1.117992 0.122 Uiso 1 1 calc R U . . .
H18F H 0.646310 0.911804 1.061894 0.122 Uiso 1 1 calc R U . . .
C19 C 0.6520(2) 0.8907(3) 1.2216(3) 0.057(2) Uani 1 1 d G . . . .
C20 C 0.6909(3) 0.8515(3) 1.2647(4) 0.070(3) Uani 1 1 d G . . . .
C21 C 0.7326(2) 0.8669(4) 1.3359(4) 0.095(4) Uani 1 1 d G . . . .
H21 H 0.758614 0.840706 1.364714 0.114 Uiso 1 1 calc R U . . .
C22 C 0.7354(2) 0.9214(4) 1.3641(3) 0.101(5) Uani 1 1 d G . . . .
H22 H 0.763316 0.931713 1.411748 0.121 Uiso 1 1 calc R U . . .
C23 C 0.6965(3) 0.9606(3) 1.3210(4) 0.080(3) Uani 1 1 d G . . . .
H23 H 0.698411 0.997057 1.339868 0.096 Uiso 1 1 calc R U . . .
C24 C 0.6548(2) 0.9452(3) 1.2498(4) 0.064(3) Uani 1 1 d G . . . .
C28 C 0.6905(5) 0.7900(5) 1.2369(7) 0.093(4) Uani 1 1 d D U . . .
H28 H 0.656037 0.782682 1.192917 0.112 Uiso 0.55(5) 1 calc R U P C 1
H28B H 0.663558 0.787888 1.183144 0.112 Uiso 0.45(5) 1 calc R U P C 2
C29 C 0.7032(14) 0.7431(13) 1.2934(18) 0.095(7) Uani 0.55(5) 1 d D U P C 1
H29D H 0.678245 0.742541 1.298466 0.143 Uiso 0.55(5) 1 calc R U P C 1
H29E H 0.734702 0.751778 1.340584 0.143 Uiso 0.55(5) 1 calc R U P C 1
H29F H 0.704666 0.705730 1.276619 0.143 Uiso 0.55(5) 1 calc R U P C 1
C30 C 0.7211(15) 0.7801(14) 1.212(2) 0.103(7) Uani 0.55(5) 1 d D U P C 1
H30D H 0.747715 0.807716 1.236097 0.155 Uiso 0.55(5) 1 calc R U P C 1
H30E H 0.700307 0.785097 1.159115 0.155 Uiso 0.55(5) 1 calc R U P C 1
H30F H 0.734350 0.741314 1.224790 0.155 Uiso 0.55(5) 1 calc R U P C 1
C25 C 0.6138(5) 0.9928(5) 1.2042(7) 0.086(4) Uani 1 1 d . . . . .
H25 H 0.587835 0.976592 1.154807 0.103 Uiso 1 1 calc R U . . .
C26 C 0.5901(7) 1.0071(8) 1.2383(10) 0.141(7) Uani 1 1 d . . . . .
H26D H 0.615506 1.014359 1.290326 0.211 Uiso 1 1 calc R U . . .
H26E H 0.570221 0.974802 1.231285 0.211 Uiso 1 1 calc R U . . .
H26F H 0.569751 1.041043 1.214735 0.211 Uiso 1 1 calc R U . . .
C27 C 0.6354(6) 1.0463(6) 1.1937(10) 0.136(6) Uani 1 1 d . . . . .
H27D H 0.648600 1.034303 1.170225 0.204 Uiso 1 1 calc R U . . .
H27E H 0.661340 1.063127 1.241155 0.204 Uiso 1 1 calc R U . . .
H27F H 0.609837 1.074592 1.163129 0.204 Uiso 1 1 calc R U . . .
C33 C 0.4906(5) 0.8810(5) 1.1460(7) 0.085(4) Uani 1 1 d . . . . .
H33C H 0.469650 0.851100 1.142094 0.103 Uiso 1 1 calc R U . . .
H33D H 0.508325 0.898402 1.194629 0.103 Uiso 1 1 calc R U . . .
C31 C 0.3842(5) 0.9080(6) 1.0064(8) 0.108(5) Uani 1 1 d . . . . .
H31D H 0.383861 0.867567 1.016327 0.163 Uiso 1 1 calc R U . . .
H31E H 0.374942 0.912189 0.958311 0.163 Uiso 1 1 calc R U . . .
H31F H 0.361080 0.928850 1.007690 0.163 Uiso 1 1 calc R U . . .
C32 C 0.4685(5) 0.9672(6) 1.0278(8) 0.100(5) Uani 1 1 d . . . . .
H32D H 0.475299 0.935293 1.009114 0.150 Uiso 1 1 calc R U . . .
H32E H 0.497980 0.990041 1.061034 0.150 Uiso 1 1 calc R U . . .
H32F H 0.442931 0.991131 0.987211 0.150 Uiso 1 1 calc R U . . .
C34 C 0.4434(5) 1.0019(6) 1.1245(8) 0.099(4) Uani 1 1 d . . . . .
H34D H 0.475969 1.012692 1.168262 0.148 Uiso 1 1 calc R U . . .
H34E H 0.423734 0.991184 1.137922 0.148 Uiso 1 1 calc R U . . .
H34F H 0.428316 1.034222 1.090805 0.148 Uiso 1 1 calc R U . . .
C36 C 0.7025(7) 0.6689(10) 0.8568(12) 0.124(9) Uani 0.587(16) 1 d D U P B 2
H36A H 0.725690 0.637263 0.877677 0.187 Uiso 0.587(16) 1 calc R U P B 2
H36B H 0.702589 0.685684 0.894257 0.187 Uiso 0.587(16) 1 calc R U P B 2
H36C H 0.711806 0.697974 0.838348 0.187 Uiso 0.587(16) 1 calc R U P B 2
C38 C 0.6025(10) 0.7112(9) 0.7243(13) 0.140(9) Uani 0.587(16) 1 d D U P B 2
H38A H 0.603574 0.737996 0.756604 0.211 Uiso 0.587(16) 1 d R U P B 2
H38B H 0.568754 0.701946 0.683104 0.211 Uiso 0.587(16) 1 d R U P B 2
H38C H 0.617894 0.728606 0.706404 0.211 Uiso 0.587(16) 1 d R U P B 2
C37 C 0.6428(10) 0.5999(11) 0.7127(13) 0.133(8) Uani 0.587(16) 1 d D U P B 2
H37A H 0.610326 0.591148 0.667338 0.199 Uiso 0.587(16) 1 calc R U P B 2
H37B H 0.660648 0.564246 0.735871 0.199 Uiso 0.587(16) 1 calc R U P B 2
H37C H 0.660123 0.623425 0.702116 0.199 Uiso 0.587(16) 1 calc R U P B 2
C35 C 0.5415(16) 0.583(2) 0.901(4) 0.090(9) Uani 0.42(9) 1 d D U P A 2
H35A H 0.530412 0.613015 0.865072 0.135 Uiso 0.42(9) 1 calc R U P A 2
H35B H 0.559701 0.600417 0.949484 0.135 Uiso 0.42(9) 1 calc R U P A 2
H35C H 0.513429 0.562586 0.889239 0.135 Uiso 0.42(9) 1 calc R U P A 2
C6 C 0.5713(3) 0.5345(3) 1.1732(5) 0.103(4) Uani 1 1 d G U . . .
H6 H 0.586240 0.499709 1.198259 0.124 Uiso 1 1 calc R U . . .
C5 C 0.5412(3) 0.5364(3) 1.0964(5) 0.099(3) Uani 1 1 d G U . . .
H5 H 0.535979 0.502892 1.069965 0.119 Uiso 1 1 calc R U . . .
C4 C 0.5189(3) 0.5885(4) 1.0589(4) 0.090(3) Uani 1 1 d G U . . .
H4 H 0.498784 0.589729 1.007507 0.108 Uiso 1 1 calc R U . . .
C3 C 0.5268(3) 0.6386(3) 1.0984(5) 0.083(3) Uani 1 1 d G U . . .
C8 C 0.5569(3) 0.6367(3) 1.1752(5) 0.086(3) Uani 1 1 d G U . . .
C7 C 0.5792(3) 0.5846(4) 1.2127(4) 0.104(4) Uani 1 1 d G U . . .
H7 H 0.599307 0.583364 1.264095 0.125 Uiso 1 1 calc R U . . .
C60A C 0.6842(16) 0.7407(15) 1.274(2) 0.100(9) Uani 0.45(5) 1 d D U P C 2
H60A H 0.706762 0.709746 1.287137 0.150 Uiso 0.45(5) 1 calc R U P C 2
H60B H 0.650888 0.726350 1.240690 0.150 Uiso 0.45(5) 1 calc R U P C 2
H60C H 0.690994 0.755254 1.318279 0.150 Uiso 0.45(5) 1 calc R U P C 2
C61A C 0.7404(12) 0.7831(16) 1.254(3) 0.106(8) Uani 0.45(5) 1 d D U P C 2
H61A H 0.747760 0.742500 1.255929 0.158 Uiso 0.45(5) 1 calc R U P C 2
H61B H 0.766155 0.801239 1.300207 0.158 Uiso 0.45(5) 1 calc R U P C 2
H61C H 0.738420 0.801378 1.214946 0.158 Uiso 0.45(5) 1 calc R U P C 2

loop_
_atom_site_aniso_label
_atom_site_aniso_U_11
_atom_site_aniso_U_22
_atom_site_aniso_U_33
_atom_site_aniso_U_23
_atom_site_aniso_U_13
_atom_site_aniso_U_12
Lu1A 0.0516(3) 0.0682(3) 0.0767(4) 0.0073(2) 0.0422(3) 0.0070(2)
Lu1 0.0581(3) 0.0547(3) 0.0586(3) 0.0058(2) 0.0396(2) 0.0072(2)
Si1A 0.131(3) 0.092(3) 0.093(3) 0.013(2) 0.071(3) -0.007(3)
Si1 0.078(2) 0.067(2) 0.098(2) 0.0227(18) 0.067(2) 0.0255(17)
O1A 0.061(5) 0.093(6) 0.103(6) 0.001(5) 0.054(5) 0.005(4)
O1 0.074(5) 0.098(6) 0.051(4) 0.006(4) 0.040(4) -0.009(4)
N3A 0.066(6) 0.073(7) 0.097(7) -0.013(5) 0.058(6) -0.015(5)
N1A 0.070(6) 0.060(6) 0.102(7) 0.007(5) 0.067(6) 0.007(5)
N2A 0.044(4) 0.065(5) 0.069(5) -0.003(4) 0.037(4) 0.002(4)
N3 0.077(6) 0.058(5) 0.077(7) 0.015(5) 0.051(5) -0.004(5)
N1 0.054(5) 0.052(5) 0.050(5) 0.008(4) 0.026(4) 0.010(4)
N2 0.054(5) 0.060(5) 0.054(5) 0.001(4) 0.036(4) 0.002(4)
C1A 0.057(6) 0.084(9) 0.076(8) -0.020(6) 0.047(6) -0.018(6)
C2A 0.055(6) 0.072(8) 0.064(7) -0.002(5) 0.036(6) -0.010(6)
C3A 0.081(8) 0.067(8) 0.056(7) -0.017(6) 0.031(6) -0.018(7)
C4A 0.094(9) 0.059(8) 0.089(9) -0.002(7) 0.048(8) -0.006(7)
C5A 0.132(14) 0.063(9) 0.081(10) -0.007(7) 0.045(10) -0.012(9)
C6A 0.148(15) 0.055(9) 0.114(12) 0.004(8) 0.083(12) -0.009(10)
C7A 0.101(10) 0.080(9) 0.083(9) -0.025(7) 0.062(8) -0.047(8)
C8A 0.091(9) 0.056(8) 0.091(9) -0.019(6) 0.063(8) -0.028(7)
C9A 0.098(11) 0.125(14) 0.124(13) -0.033(11) 0.082(10) -0.032(10)
C10A 0.053(7) 0.136(14) 0.095(10) -0.010(10) 0.038(7) -0.005(8)
C11A 0.052(10) 0.088(14) 0.113(14) 0.000(11) 0.047(10) 0.009(9)
C12A 0.074(8) 0.078(9) 0.118(10) -0.006(7) 0.072(8) 0.003(6)
C13A 0.089(9) 0.084(9) 0.119(10) 0.012(8) 0.083(9) 0.019(7)
C18A 0.063(7) 0.100(10) 0.132(11) -0.002(8) 0.070(8) -0.008(7)
C14A 0.064(7) 0.078(8) 0.094(9) 0.025(7) 0.061(7) 0.015(6)
C15A 0.059(6) 0.066(8) 0.097(9) 0.025(7) 0.053(7) 0.009(6)
C16A 0.058(7) 0.066(7) 0.074(7) 0.019(6) 0.040(6) -0.002(6)
C17A 0.074(8) 0.056(7) 0.127(12) -0.003(7) 0.056(8) 0.003(6)
C19A 0.045(5) 0.064(7) 0.086(8) -0.004(6) 0.044(6) 0.003(5)
C24A 0.063(7) 0.080(8) 0.094(9) -0.004(7) 0.057(7) -0.011(6)
C23A 0.096(10) 0.102(11) 0.131(12) -0.021(9) 0.085(10) -0.010(9)
C22A 0.077(9) 0.117(12) 0.168(15) -0.049(11) 0.096(10) -0.022(9)
C21A 0.090(9) 0.075(9) 0.175(15) -0.020(9) 0.099(11) -0.001(7)
C20A 0.064(7) 0.069(8) 0.107(10) -0.002(7) 0.058(7) -0.014(6)
C25A 0.085(9) 0.097(10) 0.099(10) 0.010(8) 0.069(8) 0.001(8)
C26A 0.081(9) 0.120(13) 0.118(13) 0.029(10) 0.054(9) 0.002(9)
C27A 0.116(11) 0.085(10) 0.112(11) 0.007(8) 0.076(10) 0.014(9)
C28A 0.120(11) 0.082(8) 0.116(12) 0.025(8) 0.075(10) 0.046(7)
C29A 0.22(2) 0.110(14) 0.22(2) 0.009(13) 0.14(2) -0.012(11)
C30A 0.169(19) 0.21(2) 0.171(19) 0.088(17) 0.111(17) 0.102(18)
C33A 0.064(7) 0.109(11) 0.095(9) 0.022(8) 0.050(7) 0.007(7)
C34A 0.140(15) 0.091(14) 0.122(13) 0.011(13) 0.077(12) -0.034(13)
C32A 0.149(14) 0.100(13) 0.100(13) 0.005(12) 0.092(11) -0.001(13)
C31A 0.167(15) 0.131(15) 0.113(14) 0.031(13) 0.049(13) -0.014(14)
C1 0.058(6) 0.058(6) 0.058(7) 0.022(5) 0.035(5) 0.018(5)
C2 0.059(6) 0.059(7) 0.065(7) 0.002(5) 0.037(6) -0.003(5)
C9 0.097(10) 0.090(11) 0.090(11) 0.031(8) 0.048(9) -0.003(8)
C10 0.094(10) 0.153(15) 0.057(8) 0.007(8) 0.050(8) -0.008(10)
C11 0.186(17) 0.089(10) 0.091(11) -0.015(8) 0.092(12) -0.016(11)
C12 0.072(7) 0.061(7) 0.073(8) -0.006(6) 0.046(6) -0.013(6)
C13 0.051(6) 0.076(8) 0.057(6) 0.013(5) 0.031(5) 0.012(5)
C17 0.088(9) 0.077(8) 0.072(8) 0.010(6) 0.051(7) 0.008(7)
C14 0.070(7) 0.041(6) 0.058(6) 0.006(5) 0.039(6) 0.016(5)
C15 0.076(7) 0.043(6) 0.067(7) 0.013(5) 0.049(6) 0.017(5)
C16 0.062(6) 0.036(5) 0.073(7) 0.003(5) 0.045(6) 0.007(5)
C18 0.084(8) 0.089(9) 0.092(9) -0.013(7) 0.066(7) -0.028(7)
C19 0.054(6) 0.056(6) 0.050(6) 0.002(5) 0.029(5) -0.002(5)
C20 0.056(6) 0.074(8) 0.071(8) 0.004(6) 0.036(6) 0.008(6)
C21 0.074(8) 0.095(10) 0.077(9) 0.025(8) 0.030(8) 0.002(8)
C22 0.086(9) 0.109(11) 0.053(8) 0.001(8) 0.019(7) -0.031(9)
C23 0.079(8) 0.066(8) 0.082(9) -0.012(6) 0.045(7) -0.021(7)
C24 0.047(6) 0.078(8) 0.060(7) 0.001(6) 0.030(5) 0.002(5)
C28 0.094(8) 0.066(7) 0.102(9) 0.002(6) 0.055(7) 0.014(7)
C29 0.082(14) 0.064(11) 0.130(14) -0.001(11) 0.063(12) -0.013(12)
C30 0.109(14) 0.084(12) 0.106(15) 0.001(13) 0.064(11) 0.016(12)
C25 0.088(9) 0.065(8) 0.101(10) -0.018(7) 0.058(8) -0.009(7)
C26 0.150(15) 0.137(16) 0.169(17) -0.022(13) 0.117(15) 0.011(13)
C27 0.133(14) 0.081(11) 0.145(15) 0.017(9) 0.067(12) 0.005(10)
C33 0.112(10) 0.076(8) 0.109(10) 0.034(7) 0.090(9) 0.050(7)
C31 0.112(11) 0.088(10) 0.148(13) -0.005(9) 0.094(11) -0.001(9)
C32 0.115(11) 0.100(10) 0.125(11) 0.056(9) 0.095(10) 0.046(9)
C34 0.083(9) 0.085(9) 0.142(12) 0.015(8) 0.079(9) 0.035(7)
C36 0.134(13) 0.096(13) 0.116(12) 0.015(11) 0.068(11) -0.017(11)
C38 0.152(14) 0.110(13) 0.109(13) 0.032(11) 0.061(11) 0.000(12)
C37 0.168(14) 0.116(13) 0.113(13) -0.005(12) 0.090(11) -0.019(12)
C35 0.059(11) 0.097(15) 0.115(15) -0.001(13) 0.055(11) 0.007(10)
C6 0.088(6) 0.054(5) 0.183(8) 0.024(6) 0.094(6) 0.018(5)
C5 0.097(6) 0.047(5) 0.175(8) 0.023(6) 0.097(6) 0.005(5)
C4 0.089(6) 0.055(5) 0.155(8) 0.012(5) 0.092(6) 0.008(5)
C3 0.081(6) 0.054(5) 0.145(7) 0.012(5) 0.087(6) 0.000(5)
C8 0.080(6) 0.057(5) 0.144(7) 0.012(6) 0.083(6) 0.007(5)
C7 0.088(6) 0.064(6) 0.161(8) 0.022(6) 0.081(6) 0.006(5)
C60A 0.076(15) 0.059(11) 0.126(15) -0.002(12) 0.047(12) -0.015(12)
C61A 0.106(13) 0.083(12) 0.118(16) -0.012(14) 0.068(12) 0.019(12)

loop_
_atom_type_symbol
_atom_type_description
_atom_type_scat_dispersion_real
_atom_type_scat_dispersion_imag
_atom_type_scat_source
C C 0.0033 0.0016 'International Tables Vol C Tables 4.2.6.8 and 6.1.1.4'
H H 0.0000 0.0000 'International Tables Vol C Tables 4.2.6.8 and 6.1.1.4'
Lu Lu -0.4720 5.8584 'International Tables Vol C Tables 4.2.6.8 and 6.1.1.4'
N N 0.0061 0.0033 'International Tables Vol C Tables 4.2.6.8 and 6.1.1.4'
O O 0.0106 0.0060 'International Tables Vol C Tables 4.2.6.8 and 6.1.1.4'
Si Si 0.0817 0.0704 'International Tables Vol C Tables 4.2.6.8 and 6.1.1.4'

loop_
_geom_angle_atom_site_label_1
_geom_angle_atom_site_label_2
_geom_angle_atom_site_label_3
_geom_angle
_geom_angle_site_symmetry_1
_geom_angle_site_symmetry_3
_geom_angle_publ_flag
O1A Lu1A C1A 78.9(3) . . ?
N1A Lu1A O1A 159.6(3) . . ?
N1A Lu1A N2A 81.5(3) . . ?
N1A Lu1A C1A 82.2(3) . . ?
N1A Lu1A C33A 100.9(4) . . ?
N2A Lu1A O1A 103.8(3) . . ?
N2A Lu1A C1A 126.6(3) . . ?
N2A Lu1A C33A 118.5(4) . . ?
C33A Lu1A O1A 93.9(3) . . ?
C33A Lu1A C1A 114.4(5) . . ?
O1 Lu1 C1 80.0(3) . . ?
N1 Lu1 O1 160.0(3) . . ?
N1 Lu1 N2 80.3(3) . . ?
N1 Lu1 C1 82.2(3) . . ?
N1 Lu1 C33 102.1(4) . . ?
N2 Lu1 O1 102.2(3) . . ?
N2 Lu1 C1 124.1(3) . . ?
N2 Lu1 C33 126.3(4) . . ?
C33 Lu1 O1 92.3(4) . . ?
C33 Lu1 C1 109.2(4) . . ?
C33A Si1A C34A 110.0(13) . . ?
C33A Si1A C32A 108.6(11) . . ?
C33A Si1A C31A 106.3(16) . . ?
C33A Si1A C36 114.4(10) . . ?
C33A Si1A C38 113.4(11) . . ?
C33A Si1A C37 114.3(10) . . ?
C34A Si1A C32A 110.5(10) . . ?
C34A Si1A C31A 112.7(10) . . ?
C31A Si1A C32A 108.6(11) . . ?
C36 Si1A C38 102.3(8) . . ?
C37 Si1A C36 106.5(9) . . ?
C37 Si1A C38 104.8(9) . . ?
C33 Si1 C31 110.7(7) . . ?
C33 Si1 C32 111.0(5) . . ?
C33 Si1 C34 112.5(6) . . ?
C31 Si1 C34 108.4(6) . . ?
C32 Si1 C31 106.5(7) . . ?
C32 Si1 C34 107.5(6) . . ?
C10A O1A Lu1A 113.3(7) . . ?
C11A O1A Lu1A 137.3(14) . . ?
C11A O1A C10A 108.9(15) . . ?
C35 O1A Lu1A 133(2) . . ?
C35 O1A C10A 110(2) . . ?
C10 O1 Lu1 113.9(7) . . ?
C11 O1 Lu1 130.0(8) . . ?
C11 O1 C10 111.6(9) . . ?
C1A N3A C9A 123.0(11) . . ?
C8A N3A C1A 114.4(10) . . ?
C8A N3A C9A 122.6(11) . . ?
C13A N1A Lu1A 109.9(7) . . ?
C14A N1A Lu1A 130.1(8) . . ?
C14A N1A C13A 120.0(10) . . ?
C16A N2A Lu1A 128.4(7) . . ?
C16A N2A C19A 118.9(9) . . ?
C19A N2A Lu1A 112.7(5) . . ?
C1 N3 C9 126.1(10) . . ?
C8 N3 C1 111.4(9) . . ?
C8 N3 C9 122.5(9) . . ?
C13 N1 Lu1 108.5(6) . . ?
C14 N1 Lu1 130.9(7) . . ?
C14 N1 C13 120.4(9) . . ?
C16 N2 Lu1 129.2(7) . . ?
C16 N2 C19 118.2(8) . . ?
C19 N2 Lu1 112.6(5) . . ?
N3A C1A Lu1A 128.7(8) . . ?
N3A C1A C2A 102.7(10) . . ?
C2A C1A Lu1A 124.1(7) . . ?
C1A C2A C3A 110.2(10) . . ?
C1A C2A C12A 125.5(10) . . ?
C3A C2A C12A 124.2(11) . . ?
C4A C3A C2A 135.3(13) . . ?
C4A C3A C8A 119.1(12) . . ?
C8A C3A C2A 105.5(11) . . ?
C3A C4A H4A 119.3 . . ?
C5A C4A C3A 121.3(15) . . ?
C5A C4A H4A 119.3 . . ?
C4A C5A H5A 121.4 . . ?
C4A C5A C6A 117.1(15) . . ?
C6A C5A H5A 121.4 . . ?
C5A C6A H6A 118.0 . . ?
C7A C6A C5A 123.9(15) . . ?
C7A C6A H6A 118.0 . . ?
C6A C7A H7A 120.4 . . ?
C6A C7A C8A 119.1(14) . . ?
C8A C7A H7A 120.4 . . ?
N3A C8A C3A 107.1(10) . . ?
N3A C8A C7A 133.9(13) . . ?
C7A C8A C3A 119.1(13) . . ?
N3A C9A H9AA 109.2 . . ?
N3A C9A H9AB 109.2 . . ?
N3A C9A C10A 111.9(11) . . ?
H9AA C9A H9AB 107.9 . . ?
C10A C9A H9AA 109.2 . . ?
C10A C9A H9AB 109.2 . . ?
O1A C10A C9A 109.4(11) . . ?
O1A C10A H10A 109.8 . . ?
O1A C10A H10B 109.8 . . ?
C9A C10A H10A 109.8 . . ?
C9A C10A H10B 109.8 . . ?
H10A C10A H10B 108.2 . . ?
O1A C11A H11A 109.5 . . ?
O1A C11A H11B 109.5 . . ?
O1A C11A H11C 109.5 . . ?
H11A C11A H11B 109.5 . . ?
H11A C11A H11C 109.5 . . ?
H11B C11A H11C 109.5 . . ?
C2A C12A H12A 109.1 . . ?
C2A C12A H12B 109.1 . . ?
H12A C12A H12B 107.8 . . ?
C13A C12A C2A 112.4(10) . . ?
C13A C12A H12A 109.1 . . ?
C13A C12A H12B 109.1 . . ?
N1A C13A C12A 112.9(10) . . ?
N1A C13A H13A 109.0 . . ?
N1A C13A H13B 109.0 . . ?
C12A C13A H13A 109.0 . . ?
C12A C13A H13B 109.0 . . ?
H13A C13A H13B 107.8 . . ?
H18A C18A H18B 109.5 . . ?
H18A C18A H18C 109.5 . . ?
H18B C18A H18C 109.5 . . ?
C14A C18A H18A 109.5 . . ?
C14A C18A H18B 109.5 . . ?
C14A C18A H18C 109.5 . . ?
N1A C14A C18A 121.8(12) . . ?
N1A C14A C15A 124.1(10) . . ?
C15A C14A C18A 114.1(11) . . ?
C14A C15A H15A 114.9 . . ?
C16A C15A C14A 130.1(11) . . ?
C16A C15A H15A 114.9 . . ?
N2A C16A C15A 125.3(11) . . ?
N2A C16A C17A 118.0(10) . . ?
C15A C16A C17A 116.6(10) . . ?
C16A C17A H17A 109.5 . . ?
C16A C17A H17B 109.5 . . ?
C16A C17A H17C 109.5 . . ?
H17A C17A H17B 109.5 . . ?
H17A C17A H17C 109.5 . . ?
H17B C17A H17C 109.5 . . ?
C24A C19A N2A 119.7(6) . . ?
C24A C19A C20A 120.0 . . ?
C20A C19A N2A 120.3(6) . . ?
C19A C24A C25A 122.2(7) . . ?
C23A C24A C19A 120.0 . . ?
C23A C24A C25A 117.8(7) . . ?
C24A C23A H23A 120.0 . . ?
C24A C23A C22A 120.0 . . ?
C22A C23A H23A 120.0 . . ?
C23A C22A H22A 120.0 . . ?
C21A C22A C23A 120.0 . . ?
C21A C22A H22A 120.0 . . ?
C22A C21A H21A 120.0 . . ?
C22A C21A C20A 120.0 . . ?
C20A C21A H21A 120.0 . . ?
C19A C20A C28A 122.4(8) . . ?
C21A C20A C19A 120.0 . . ?
C21A C20A C28A 117.5(8) . . ?
C24A C25A H25A 108.0 . . ?
C24A C25A C27A 109.1(10) . . ?
C26A C25A C24A 112.9(11) . . ?
C26A C25A H25A 108.0 . . ?
C26A C25A C27A 110.7(11) . . ?
C27A C25A H25A 108.0 . . ?
C25A C26A H26A 109.5 . . ?
C25A C26A H26B 109.5 . . ?
C25A C26A H26C 109.5 . . ?
H26A C26A H26B 109.5 . . ?
H26A C26A H26C 109.5 . . ?
H26B C26A H26C 109.5 . . ?
C25A C27A H27A 109.5 . . ?
C25A C27A H27B 109.5 . . ?
C25A C27A H27C 109.5 . . ?
H27A C27A H27B 109.5 . . ?
H27A C27A H27C 109.5 . . ?
H27B C27A H27C 109.5 . . ?
C20A C28A H28A 107.4 . . ?
C20A C28A C29A 111.4(14) . . ?
C20A C28A C30A 116.8(14) . . ?
C29A C28A H28A 107.4 . . ?
C29A C28A C30A 106.1(15) . . ?
C30A C28A H28A 107.4 . . ?
C28A C29A H29A 109.5 . . ?
C28A C29A H29B 109.5 . . ?
C28A C29A H29C 109.5 . . ?
H29A C29A H29B 109.5 . . ?
H29A C29A H29C 109.5 . . ?
H29B C29A H29C 109.5 . . ?
C28A C30A H30A 109.5 . . ?
C28A C30A H30B 109.5 . . ?
C28A C30A H30C 109.5 . . ?
H30A C30A H30B 109.5 . . ?
H30A C30A H30C 109.5 . . ?
H30B C30A H30C 109.5 . . ?
Lu1A C33A H33A 105.4 . . ?
Lu1A C33A H33B 105.4 . . ?
Si1A C33A Lu1A 127.4(6) . . ?
Si1A C33A H33A 105.4 . . ?
Si1A C33A H33B 105.4 . . ?
H33A C33A H33B 106.0 . . ?
Si1A C34A H34A 109.5 . . ?
Si1A C34A H34B 109.5 . . ?
Si1A C34A H34C 109.5 . . ?
H34A C34A H34B 109.5 . . ?
H34A C34A H34C 109.5 . . ?
H34B C34A H34C 109.5 . . ?
Si1A C32A H32A 109.5 . . ?
Si1A C32A H32B 109.5 . . ?
Si1A C32A H32C 109.5 . . ?
H32A C32A H32B 109.5 . . ?
H32A C32A H32C 109.5 . . ?
H32B C32A H32C 109.5 . . ?
Si1A C31A H31A 110.1 . . ?
Si1A C31A H31B 108.5 . . ?
Si1A C31A H31C 109.8 . . ?
H31A C31A H31B 109.5 . . ?
H31A C31A H31C 109.5 . . ?
H31B C31A H31C 109.5 . . ?
N3 C1 Lu1 126.5(8) . . ?
C2 C1 Lu1 125.1(7) . . ?
C2 C1 N3 105.2(10) . . ?
C1 C2 C12 126.8(10) . . ?
C1 C2 C3 108.3(9) . . ?
C3 C2 C12 124.7(10) . . ?
N3 C9 H9A 109.2 . . ?
N3 C9 H9B 109.2 . . ?
N3 C9 C10 112.2(10) . . ?
H9A C9 H9B 107.9 . . ?
C10 C9 H9A 109.2 . . ?
C10 C9 H9B 109.2 . . ?
O1 C10 C9 113.4(11) . . ?
O1 C10 H10C 108.9 . . ?
O1 C10 H10D 108.9 . . ?
C9 C10 H10C 108.9 . . ?
C9 C10 H10D 108.9 . . ?
H10C C10 H10D 107.7 . . ?
O1 C11 H11D 109.5 . . ?
O1 C11 H11E 109.5 . . ?
O1 C11 H11F 109.5 . . ?
H11D C11 H11E 109.5 . . ?
H11D C11 H11F 109.5 . . ?
H11E C11 H11F 109.5 . . ?
C2 C12 H12C 109.1 . . ?
C2 C12 H12D 109.1 . . ?
C2 C12 C13 112.5(9) . . ?
H12C C12 H12D 107.8 . . ?
C13 C12 H12C 109.1 . . ?
C13 C12 H12D 109.1 . . ?
N1 C13 C12 113.8(8) . . ?
N1 C13 H13C 108.8 . . ?
N1 C13 H13D 108.8 . . ?
C12 C13 H13C 108.8 . . ?
C12 C13 H13D 108.8 . . ?
H13C C13 H13D 107.7 . . ?
H17D C17 H17E 109.5 . . ?
H17D C17 H17F 109.5 . . ?
H17E C17 H17F 109.5 . . ?
C14 C17 H17D 109.5 . . ?
C14 C17 H17E 109.5 . . ?
C14 C17 H17F 109.5 . . ?
N1 C14 C17 119.6(10) . . ?
N1 C14 C15 124.2(10) . . ?
C15 C14 C17 116.2(10) . . ?
C14 C15 H15 115.7 . . ?
C16 C15 C14 128.5(10) . . ?
C16 C15 H15 115.7 . . ?
N2 C16 C15 126.4(10) . . ?
N2 C16 C18 118.8(9) . . ?
C15 C16 C18 114.8(10) . . ?
C16 C18 H18D 109.5 . . ?
C16 C18 H18E 109.5 . . ?
C16 C18 H18F 109.5 . . ?
H18D C18 H18E 109.5 . . ?
H18D C18 H18F 109.5 . . ?
H18E C18 H18F 109.5 . . ?
C20 C19 N2 119.2(6) . . ?
C20 C19 C24 120.0 . . ?
C24 C19 N2 120.7(6) . . ?
C19 C20 C21 120.0 . . ?
C19 C20 C28 122.9(7) . . ?
C21 C20 C28 117.1(7) . . ?
C20 C21 H21 120.0 . . ?
C20 C21 C22 120.0 . . ?
C22 C21 H21 120.0 . . ?
C21 C22 H22 120.0 . . ?
C23 C22 C21 120.0 . . ?
C23 C22 H22 120.0 . . ?
C22 C23 H23 120.0 . . ?
C22 C23 C24 120.0 . . ?
C24 C23 H23 120.0 . . ?
C19 C24 C25 123.5(7) . . ?
C23 C24 C19 120.0 . . ?
C23 C24 C25 116.5(7) . . ?
C20 C28 H28 105.7 . . ?
C20 C28 H28B 109.0 . . ?
C29 C28 C20 110.8(16) . . ?
C29 C28 H28 105.7 . . ?
C29 C28 C30 109.8(12) . . ?
C30 C28 C20 118.3(16) . . ?
C30 C28 H28 105.7 . . ?
C60A C28 C20 113(2) . . ?
C60A C28 H28B 109.0 . . ?
C60A C28 C61A 109.8(13) . . ?
C61A C28 C20 106.5(18) . . ?
C61A C28 H28B 109.0 . . ?
C28 C29 H29D 109.5 . . ?
C28 C29 H29E 109.5 . . ?
C28 C29 H29F 109.5 . . ?
H29D C29 H29E 109.5 . . ?
H29D C29 H29F 109.5 . . ?
H29E C29 H29F 109.5 . . ?
C28 C30 H30D 109.5 . . ?
C28 C30 H30E 109.5 . . ?
C28 C30 H30F 109.5 . . ?
H30D C30 H30E 109.5 . . ?
H30D C30 H30F 109.5 . . ?
H30E C30 H30F 109.5 . . ?
C24 C25 H25 107.2 . . ?
C26 C25 C24 111.6(12) . . ?
C26 C25 H25 107.2 . . ?
C26 C25 C27 114.1(13) . . ?
C27 C25 C24 109.3(10) . . ?
C27 C25 H25 107.2 . . ?
C25 C26 H26D 109.5 . . ?
C25 C26 H26E 109.5 . . ?
C25 C26 H26F 109.5 . . ?
H26D C26 H26E 109.5 . . ?
H26D C26 H26F 109.5 . . ?
H26E C26 H26F 109.5 . . ?
C25 C27 H27D 109.5 . . ?
C25 C27 H27E 109.5 . . ?
C25 C27 H27F 109.5 . . ?
H27D C27 H27E 109.5 . . ?
H27D C27 H27F 109.5 . . ?
H27E C27 H27F 109.5 . . ?
Lu1 C33 H33C 105.6 . . ?
Lu1 C33 H33D 105.6 . . ?
Si1 C33 Lu1 126.8(5) . . ?
Si1 C33 H33C 105.6 . . ?
Si1 C33 H33D 105.6 . . ?
H33C C33 H33D 106.1 . . ?
Si1 C31 H31D 109.5 . . ?
Si1 C31 H31E 109.5 . . ?
Si1 C31 H31F 109.5 . . ?
H31D C31 H31E 109.5 . . ?
H31D C31 H31F 109.5 . . ?
H31E C31 H31F 109.5 . . ?
Si1 C32 H32D 109.5 . . ?
Si1 C32 H32E 109.5 . . ?
Si1 C32 H32F 109.5 . . ?
H32D C32 H32E 109.5 . . ?
H32D C32 H32F 109.5 . . ?
H32E C32 H32F 109.5 . . ?
Si1 C34 H34D 109.5 . . ?
Si1 C34 H34E 109.5 . . ?
Si1 C34 H34F 109.5 . . ?
H34D C34 H34E 109.5 . . ?
H34D C34 H34F 109.5 . . ?
H34E C34 H34F 109.5 . . ?
Si1A C36 H36A 109.5 . . ?
Si1A C36 H36B 109.5 . . ?
Si1A C36 H36C 109.5 . . ?
H36A C36 H36B 109.5 . . ?
H36A C36 H36C 109.5 . . ?
H36B C36 H36C 109.5 . . ?
Si1A C38 H38A 110.4 . . ?
Si1A C38 H38B 109.3 . . ?
Si1A C38 H38C 108.8 . . ?
H38A C38 H38B 109.4 . . ?
H38A C38 H38C 109.4 . . ?
H38B C38 H38C 109.5 . . ?
Si1A C37 H37A 109.5 . . ?
Si1A C37 H37B 109.5 . . ?
Si1A C37 H37C 109.5 . . ?
H37A C37 H37B 109.5 . . ?
H37A C37 H37C 109.5 . . ?
H37B C37 H37C 109.5 . . ?
O1A C35 H35A 109.5 . . ?
O1A C35 H35B 109.5 . . ?
O1A C35 H35C 109.5 . . ?
H35A C35 H35B 109.5 . . ?
H35A C35 H35C 109.5 . . ?
H35B C35 H35C 109.5 . . ?
C5 C6 H6 120.0 . . ?
C5 C6 C7 120.0 . . ?
C7 C6 H6 120.0 . . ?
C6 C5 H5 120.0 . . ?
C4 C5 C6 120.0 . . ?
C4 C5 H5 120.0 . . ?
C5 C4 H4 120.0 . . ?
C5 C4 C3 120.0 . . ?
C3 C4 H4 120.0 . . ?
C4 C3 C2 133.7(7) . . ?
C8 C3 C2 106.3(7) . . ?
C8 C3 C4 120.0 . . ?
N3 C8 C3 108.5(7) . . ?
N3 C8 C7 131.4(7) . . ?
C7 C8 C3 120.0 . . ?
C6 C7 H7 120.0 . . ?
C8 C7 C6 120.0 . . ?
C8 C7 H7 120.0 . . ?
C28 C60A H60A 109.5 . . ?
C28 C60A H60B 109.5 . . ?
C28 C60A H60C 109.5 . . ?
H60A C60A H60B 109.5 . . ?
H60A C60A H60C 109.5 . . ?
H60B C60A H60C 109.5 . . ?
C28 C61A H61A 109.5 . . ?
C28 C61A H61B 109.5 . . ?
C28 C61A H61C 109.5 . . ?
H61A C61A H61B 109.5 . . ?
H61A C61A H61C 109.5 . . ?
H61B C61A H61C 109.5 . . ?

loop_
_geom_bond_atom_site_label_1
_geom_bond_atom_site_label_2
_geom_bond_distance
_geom_bond_site_symmetry_2
_geom_bond_publ_flag
Lu1A O1A 2.329(7) . ?
Lu1A N1A 2.260(8) . ?
Lu1A N2A 2.291(8) . ?
Lu1A C1A 2.356(12) . ?
Lu1A C33A 2.327(12) . ?
Lu1 O1 2.326(7) . ?
Lu1 N1 2.262(8) . ?
Lu1 N2 2.292(8) . ?
Lu1 C1 2.360(11) . ?
Lu1 C33 2.310(10) . ?
Si1A C33A 1.847(12) . ?
Si1A C34A 1.881(17) . ?
Si1A C32A 1.939(17) . ?
Si1A C31A 1.905(17) . ?
Si1A C36 1.918(16) . ?
Si1A C38 1.931(15) . ?
Si1A C37 1.881(16) . ?
Si1 C33 1.858(11) . ?
Si1 C31 1.876(14) . ?
Si1 C32 1.874(12) . ?
Si1 C34 1.878(13) . ?
O1A C10A 1.483(16) . ?
O1A C11A 1.480(18) . ?
O1A C35 1.475(19) . ?
O1 C10 1.443(15) . ?
O1 C11 1.391(15) . ?
N3A C1A 1.401(13) . ?
N3A C8A 1.340(15) . ?
N3A C9A 1.485(16) . ?
N1A C13A 1.458(14) . ?
N1A C14A 1.320(15) . ?
N2A C16A 1.335(12) . ?
N2A C19A 1.437(9) . ?
N3 C1 1.416(12) . ?
N3 C9 1.438(16) . ?
N3 C8 1.329(11) . ?
N1 C13 1.435(13) . ?
N1 C14 1.333(13) . ?
N2 C16 1.311(12) . ?
N2 C19 1.446(9) . ?
C1A C2A 1.424(15) . ?
C2A C3A 1.430(16) . ?
C2A C12A 1.532(15) . ?
C3A C4A 1.394(17) . ?
C3A C8A 1.428(17) . ?
C4A H4A 0.9300 . ?
C4A C5A 1.374(19) . ?
C5A H5A 0.9300 . ?
C5A C6A 1.39(2) . ?
C6A H6A 0.9300 . ?
C6A C7A 1.353(19) . ?
C7A H7A 0.9300 . ?
C7A C8A 1.381(16) . ?
C9A H9AA 0.9700 . ?
C9A H9AB 0.9700 . ?
C9A C10A 1.49(2) . ?
C10A H10A 0.9700 . ?
C10A H10B 0.9700 . ?
C11A H11A 0.9600 . ?
C11A H11B 0.9600 . ?
C11A H11C 0.9600 . ?
C12A H12A 0.9700 . ?
C12A H12B 0.9700 . ?
C12A C13A 1.507(16) . ?
C13A H13A 0.9700 . ?
C13A H13B 0.9700 . ?
C18A H18A 0.9600 . ?
C18A H18B 0.9600 . ?
C18A H18C 0.9600 . ?
C18A C14A 1.515(15) . ?
C14A C15A 1.416(16) . ?
C15A H15A 0.9300 . ?
C15A C16A 1.363(15) . ?
C16A C17A 1.516(16) . ?
C17A H17A 0.9600 . ?
C17A H17B 0.9600 . ?
C17A H17C 0.9600 . ?
C19A C24A 1.3900 . ?
C19A C20A 1.3900 . ?
C24A C23A 1.3900 . ?
C24A C25A 1.538(14) . ?
C23A H23A 0.9300 . ?
C23A C22A 1.3900 . ?
C22A H22A 0.9300 . ?
C22A C21A 1.3900 . ?
C21A H21A 0.9300 . ?
C21A C20A 1.3900 . ?
C20A C28A 1.511(16) . ?
C25A H25A 0.9800 . ?
C25A C26A 1.505(19) . ?
C25A C27A 1.550(18) . ?
C26A H26A 0.9600 . ?
C26A H26B 0.9600 . ?
C26A H26C 0.9600 . ?
C27A H27A 0.9600 . ?
C27A H27B 0.9600 . ?
C27A H27C 0.9600 . ?
C28A H28A 0.9800 . ?
C28A C29A 1.52(2) . ?
C28A C30A 1.52(2) . ?
C29A H29A 0.9600 . ?
C29A H29B 0.9600 . ?
C29A H29C 0.9600 . ?
C30A H30A 0.9600 . ?
C30A H30B 0.9600 . ?
C30A H30C 0.9600 . ?
C33A H33A 0.9700 . ?
C33A H33B 0.9700 . ?
C34A H34A 0.9600 . ?
C34A H34B 0.9600 . ?
C34A H34C 0.9600 . ?
C32A H32A 0.9600 . ?
C32A H32B 0.9600 . ?
C32A H32C 0.9600 . ?
C31A H31A 0.9598 . ?
C31A H31B 0.9601 . ?
C31A H31C 0.9600 . ?
C1 C2 1.377(14) . ?
C2 C12 1.502(14) . ?
C2 C3 1.444(12) . ?
C9 H9A 0.9700 . ?
C9 H9B 0.9700 . ?
C9 C10 1.519(19) . ?
C10 H10C 0.9700 . ?
C10 H10D 0.9700 . ?
C11 H11D 0.9600 . ?
C11 H11E 0.9600 . ?
C11 H11F 0.9600 . ?
C12 H12C 0.9700 . ?
C12 H12D 0.9700 . ?
C12 C13 1.528(14) . ?
C13 H13C 0.9700 . ?
C13 H13D 0.9700 . ?
C17 H17D 0.9600 . ?
C17 H17E 0.9600 . ?
C17 H17F 0.9600 . ?
C17 C14 1.540(15) . ?
C14 C15 1.394(14) . ?
C15 H15 0.9300 . ?
C15 C16 1.377(14) . ?
C16 C18 1.515(14) . ?
C18 H18D 0.9600 . ?
C18 H18E 0.9600 . ?
C18 H18F 0.9600 . ?
C19 C20 1.3900 . ?
C19 C24 1.3900 . ?
C20 C21 1.3900 . ?
C20 C28 1.553(13) . ?
C21 H21 0.9300 . ?
C21 C22 1.3900 . ?
C22 H22 0.9300 . ?
C22 C23 1.3900 . ?
C23 H23 0.9300 . ?
C23 C24 1.3900 . ?
C24 C25 1.565(14) . ?
C28 H28 0.9800 . ?
C28 H28B 0.9800 . ?
C28 C29 1.536(10) . ?
C28 C30 1.541(10) . ?
C28 C60A 1.532(10) . ?
C28 C61A 1.547(10) . ?
C29 H29D 0.9600 . ?
C29 H29E 0.9600 . ?
C29 H29F 0.9600 . ?
C30 H30D 0.9600 . ?
C30 H30E 0.9600 . ?
C30 H30F 0.9600 . ?
C25 H25 0.9800 . ?
C25 C26 1.516(18) . ?
C25 C27 1.546(18) . ?
C26 H26D 0.9600 . ?
C26 H26E 0.9600 . ?
C26 H26F 0.9600 . ?
C27 H27D 0.9600 . ?
C27 H27E 0.9600 . ?
C27 H27F 0.9600 . ?
C33 H33C 0.9700 . ?
C33 H33D 0.9700 . ?
C31 H31D 0.9600 . ?
C31 H31E 0.9600 . ?
C31 H31F 0.9600 . ?
C32 H32D 0.9600 . ?
C32 H32E 0.9600 . ?
C32 H32F 0.9600 . ?
C34 H34D 0.9600 . ?
C34 H34E 0.9600 . ?
C34 H34F 0.9600 . ?
C36 H36A 0.9600 . ?
C36 H36B 0.9600 . ?
C36 H36C 0.9600 . ?
C38 H38A 0.9599 . ?
C38 H38B 0.9598 . ?
C38 H38C 0.9597 . ?
C37 H37A 0.9600 . ?
C37 H37B 0.9600 . ?
C37 H37C 0.9600 . ?
C35 H35A 0.9600 . ?
C35 H35B 0.9600 . ?
C35 H35C 0.9600 . ?
C6 H6 0.9300 . ?
C6 C5 1.3900 . ?
C6 C7 1.3900 . ?
C5 H5 0.9300 . ?
C5 C4 1.3900 . ?
C4 H4 0.9300 . ?
C4 C3 1.3900 . ?
C3 C8 1.3900 . ?
C8 C7 1.3900 . ?
C7 H7 0.9300 . ?
C60A H60A 0.9600 . ?
C60A H60B 0.9600 . ?
C60A H60C 0.9600 . ?
C61A H61A 0.9600 . ?
C61A H61B 0.9600 . ?
C61A H61C 0.9600 . ?

loop_
_geom_torsion_atom_site_label_1
_geom_torsion_atom_site_label_2
_geom_torsion_atom_site_label_3
_geom_torsion_atom_site_label_4
_geom_torsion
_geom_torsion_site_symmetry_1
_geom_torsion_site_symmetry_2
_geom_torsion_site_symmetry_3
_geom_torsion_site_symmetry_4
_geom_torsion_publ_flag
Lu1A O1A C10A C9A 84.5(11) . . . . ?
Lu1A N1A C13A C12A -88.5(10) . . . . ?
Lu1A N1A C14A C18A -174.2(8) . . . . ?
Lu1A N1A C14A C15A 4.2(17) . . . . ?
Lu1A N2A C16A C15A -4.1(15) . . . . ?
Lu1A N2A C16A C17A 178.7(7) . . . . ?
Lu1A N2A C19A C24A 95.6(6) . . . . ?
Lu1A N2A C19A C20A -83.7(6) . . . . ?
Lu1A C1A C2A C3A 157.3(7) . . . . ?
Lu1A C1A C2A C12A -26.4(15) . . . . ?
Lu1 O1 C10 C9 80.8(12) . . . . ?
Lu1 N1 C13 C12 -87.7(9) . . . . ?
Lu1 N1 C14 C17 -176.1(7) . . . . ?
Lu1 N1 C14 C15 1.2(14) . . . . ?
Lu1 N2 C16 C15 -4.5(14) . . . . ?
Lu1 N2 C16 C18 177.7(7) . . . . ?
Lu1 N2 C19 C20 90.8(6) . . . . ?
Lu1 N2 C19 C24 -87.0(6) . . . . ?
Lu1 C1 C2 C12 -19.6(15) . . . . ?
Lu1 C1 C2 C3 155.7(6) . . . . ?
N3A C1A C2A C3A -0.8(12) . . . . ?
N3A C1A C2A C12A 175.5(10) . . . . ?
N3A C9A C10A O1A -76.0(14) . . . . ?
N1A C14A C15A C16A 2.7(19) . . . . ?
N2A C19A C24A C23A -179.2(7) . . . . ?
N2A C19A C24A C25A 1.3(10) . . . . ?
N2A C19A C20A C21A 179.2(7) . . . . ?
N2A C19A C20A C28A 1.9(11) . . . . ?
N3 C1 C2 C12 179.6(9) . . . . ?
N3 C1 C2 C3 -5.1(11) . . . . ?
N3 C9 C10 O1 -70.9(14) . . . . ?
N3 C8 C7 C6 -176.3(9) . . . . ?
N1 C14 C15 C16 3.3(16) . . . . ?
N2 C19 C20 C21 -177.8(7) . . . . ?
N2 C19 C20 C28 2.4(9) . . . . ?
N2 C19 C24 C23 177.8(7) . . . . ?
N2 C19 C24 C25 -4.7(10) . . . . ?
C1A N3A C8A C3A -2.6(13) . . . . ?
C1A N3A C8A C7A 177.6(12) . . . . ?
C1A N3A C9A C10A 17.2(17) . . . . ?
C1A C2A C3A C4A -176.5(12) . . . . ?
C1A C2A C3A C8A -0.6(12) . . . . ?
C1A C2A C12A C13A -2.0(17) . . . . ?
C2A C3A C4A C5A 178.2(13) . . . . ?
C2A C3A C8A N3A 1.9(12) . . . . ?
C2A C3A C8A C7A -178.3(10) . . . . ?
C2A C12A C13A N1A 64.9(14) . . . . ?
C3A C2A C12A C13A 173.9(11) . . . . ?
C3A C4A C5A C6A -5(2) . . . . ?
C4A C3A C8A N3A 178.5(10) . . . . ?
C4A C3A C8A C7A -1.6(16) . . . . ?
C4A C5A C6A C7A 7(2) . . . . ?
C5A C6A C7A C8A -6(2) . . . . ?
C6A C7A C8A N3A -177.1(14) . . . . ?
C6A C7A C8A C3A 3.1(18) . . . . ?
C8A N3A C1A Lu1A -154.5(9) . . . . ?
C8A N3A C1A C2A 2.2(12) . . . . ?
C8A N3A C9A C10A -162.2(12) . . . . ?
C8A C3A C4A C5A 2.8(18) . . . . ?
C9A N3A C1A Lu1A 26.0(15) . . . . ?
C9A N3A C1A C2A -177.3(11) . . . . ?
C9A N3A C8A C3A 176.8(11) . . . . ?
C9A N3A C8A C7A -3(2) . . . . ?
C11A O1A C10A C9A -89(3) . . . . ?
C12A C2A C3A C4A 7(2) . . . . ?
C12A C2A C3A C8A -177.0(10) . . . . ?
C13A N1A C14A C18A 6.1(16) . . . . ?
C13A N1A C14A C15A -175.6(10) . . . . ?
C18A C14A C15A C16A -178.8(11) . . . . ?
C14A N1A C13A C12A 91.2(12) . . . . ?
C14A C15A C16A N2A -2.7(19) . . . . ?
C14A C15A C16A C17A 174.6(11) . . . . ?
C16A N2A C19A C24A -84.3(10) . . . . ?
C16A N2A C19A C20A 96.4(9) . . . . ?
C19A N2A C16A C15A 175.8(9) . . . . ?
C19A N2A C16A C17A -1.4(14) . . . . ?
C19A C24A C23A C22A 0.0 . . . . ?
C19A C24A C25A C26A 135.4(9) . . . . ?
C19A C24A C25A C27A -101.1(10) . . . . ?
C19A C20A C28A C29A -104.5(13) . . . . ?
C19A C20A C28A C30A 133.4(13) . . . . ?
C24A C19A C20A C21A 0.0 . . . . ?
C24A C19A C20A C28A -177.4(10) . . . . ?
C24A C23A C22A C21A 0.0 . . . . ?
C23A C24A C25A C26A -44.0(12) . . . . ?
C23A C24A C25A C27A 79.4(11) . . . . ?
C23A C22A C21A C20A 0.0 . . . . ?
C22A C21A C20A C19A 0.0 . . . . ?
C22A C21A C20A C28A 177.5(10) . . . . ?
C21A C20A C28A C29A 78.0(14) . . . . ?
C21A C20A C28A C30A -44.0(17) . . . . ?
C20A C19A C24A C23A 0.0 . . . . ?
C20A C19A C24A C25A -179.4(9) . . . . ?
C25A C24A C23A C22A 179.5(9) . . . . ?
C34A Si1A C33A Lu1A -54.8(15) . . . . ?
C32A Si1A C33A Lu1A 66.2(14) . . . . ?
C31A Si1A C33A Lu1A -177.0(13) . . . . ?
C1 N3 C9 C10 12.1(17) . . . . ?
C1 N3 C8 C3 -2.3(9) . . . . ?
C1 N3 C8 C7 174.3(6) . . . . ?
C1 C2 C12 C13 -5.3(15) . . . . ?
C1 C2 C3 C4 -173.7(7) . . . . ?
C1 C2 C3 C8 3.9(9) . . . . ?
C2 C12 C13 N1 65.7(12) . . . . ?
C2 C3 C8 N3 -0.9(7) . . . . ?
C2 C3 C8 C7 -178.0(7) . . . . ?
C9 N3 C1 Lu1 26.3(15) . . . . ?
C9 N3 C1 C2 -173.3(11) . . . . ?
C9 N3 C8 C3 175.8(9) . . . . ?
C9 N3 C8 C7 -7.6(14) . . . . ?
C11 O1 C10 C9 -120.5(13) . . . . ?
C12 C2 C3 C4 1.6(14) . . . . ?
C12 C2 C3 C8 179.3(8) . . . . ?
C13 N1 C14 C17 8.4(13) . . . . ?
C13 N1 C14 C15 -174.3(9) . . . . ?
C17 C14 C15 C16 -179.3(9) . . . . ?
C14 N1 C13 C12 88.7(11) . . . . ?
C14 C15 C16 N2 -1.5(16) . . . . ?
C14 C15 C16 C18 176.4(10) . . . . ?
C16 N2 C19 C20 -91.6(9) . . . . ?
C16 N2 C19 C24 90.6(9) . . . . ?
C19 N2 C16 C15 178.3(8) . . . . ?
C19 N2 C16 C18 0.5(13) . . . . ?
C19 C20 C21 C22 0.0 . . . . ?
C19 C20 C28 C29 -129.1(17) . . . . ?
C19 C20 C28 C30 103(2) . . . . ?
C19 C20 C28 C60A -108.3(19) . . . . ?
C19 C20 C28 C61A 131(2) . . . . ?
C19 C24 C25 C26 116.6(11) . . . . ?
C19 C24 C25 C27 -116.3(10) . . . . ?
C20 C19 C24 C23 0.0 . . . . ?
C20 C19 C24 C25 177.5(9) . . . . ?
C20 C21 C22 C23 0.0 . . . . ?
C21 C20 C28 C29 51.1(19) . . . . ?
C21 C20 C28 C30 -77(2) . . . . ?
C21 C20 C28 C60A 72(2) . . . . ?
C21 C20 C28 C61A -49(2) . . . . ?
C21 C22 C23 C24 0.0 . . . . ?
C22 C23 C24 C19 0.0 . . . . ?
C22 C23 C24 C25 -177.7(8) . . . . ?
C23 C24 C25 C26 -65.8(12) . . . . ?
C23 C24 C25 C27 61.3(12) . . . . ?
C24 C19 C20 C21 0.0 . . . . ?
C24 C19 C20 C28 -179.8(8) . . . . ?
C28 C20 C21 C22 179.8(8) . . . . ?
C31 Si1 C33 Lu1 103.0(9) . . . . ?
C32 Si1 C33 Lu1 -15.1(12) . . . . ?
C34 Si1 C33 Lu1 -135.6(8) . . . . ?
C36 Si1A C33A Lu1A -19.5(14) . . . . ?
C38 Si1A C33A Lu1A -136.3(11) . . . . ?
C37 Si1A C33A Lu1A 103.7(12) . . . . ?
C35 O1A C10A C9A -116(4) . . . . ?
C6 C5 C4 C3 0.0 . . . . ?
C5 C6 C7 C8 0.0 . . . . ?
C5 C4 C3 C2 177.4(9) . . . . ?
C5 C4 C3 C8 0.0 . . . . ?
C4 C3 C8 N3 177.1(7) . . . . ?
C4 C3 C8 C7 0.0 . . . . ?
C3 C2 C12 C13 -179.7(9) . . . . ?
C3 C8 C7 C6 0.0 . . . . ?
C8 N3 C1 Lu1 -155.7(7) . . . . ?
C8 N3 C1 C2 4.8(11) . . . . ?
C8 N3 C9 C10 -165.7(10) . . . . ?
C7 C6 C5 C4 0.0 . . . . ?

loop_
_smtbx_masks_void_nr
_smtbx_masks_void_average_x
_smtbx_masks_void_average_y
_smtbx_masks_void_average_z
_smtbx_masks_void_volume
_smtbx_masks_void_count_electrons
_smtbx_masks_void_content
1 0.000 0.125 0.250 12.2 0.0 ?
2 0.000 0.319 0.750 367.5 5.9 ?
3 0.000 0.681 0.250 367.5 6.3 ?
4 0.000 0.875 0.750 12.2 0.0 ?
5 0.500 0.181 0.250 367.5 6.3 ?
6 0.500 0.819 0.750 367.5 5.9 ?
7 0.500 0.375 0.750 12.2 0.0 ?
8 0.500 0.625 0.250 12.2 0.0 ?
